data_7008897
loop_
_publ_author_name
'Bruce, Michael I.'
'Skelton, Brian W.'
'White, Allan H.'
'Zaitseva, Natasha N.'

_publ_section_title
;
 Preparation and structural characterisation of some ruthenium cluster
 carbonyls containing allenylidene ligands&#x200A;&#x2020;
;
_journal_issue 6
_journal_name_full 'Journal of the Chemical Society, Dalton Transactions'
_journal_page_first 881
_journal_paper_doi 10.1039/a906379j
_journal_year 2000
_chemical_formula_sum 'C48 H32 O8 P2 Ru3'
_chemical_formula_weight 1101.93
_chemical_name_common 'compound 20'
_space_group_IT_number 14
_symmetry_cell_setting monoclinic
_symmetry_space_group_name_Hall '-P 2ybc'
_symmetry_space_group_name_H-M 'P 1 21/c 1'
_audit_creation_date 98-10-30
_audit_creation_method from_xtal_archive_file_using_CIFIO
_cell_angle_alpha 90.00000
_cell_angle_beta 94.1810(10)
_cell_angle_gamma 90.00000
_cell_formula_units_Z 4
_cell_length_a 10.3021(8)
_cell_length_b 10.0375(8)
_cell_length_c 42.729(3)
_cell_measurement_reflns_used 8192
_cell_measurement_temperature 293
_cell_measurement_theta_max 30
_cell_measurement_theta_min 2
_cell_volume 4406.7(6)
_computing_cell_refinement 'Bruker SAINT software'
_computing_data_collection 'Bruker SMART software'
_computing_data_reduction 'Bruker SAINT software'
_computing_molecular_graphics xtal
_computing_publication_material xtal_BONDLA_CIFIO
_computing_structure_refinement xtal_CRYLSQ
_computing_structure_solution xtal
_diffrn_ambient_temperature 293
_diffrn_measurement_device 'Bruker SMART CCD diffractometer'
_diffrn_measurement_method '\w scans'
_diffrn_radiation_detector 'CCD detector'
_diffrn_radiation_monochromator graphite
_diffrn_radiation_source 'sealed tube'
_diffrn_radiation_type Mo-K\a
_diffrn_radiation_wavelength 0.71073
_diffrn_reflns_av_R_equivalents .0275
_diffrn_reflns_av_sigmaI/netI .0175
_diffrn_reflns_limit_h_max 13
_diffrn_reflns_limit_h_min -13
_diffrn_reflns_limit_k_max 13
_diffrn_reflns_limit_k_min 0
_diffrn_reflns_limit_l_max 58
_diffrn_reflns_limit_l_min 0
_diffrn_reflns_number 48061
_diffrn_reflns_theta_max 29.24
_diffrn_reflns_theta_min .96
_diffrn_standards_decay_% 0
_exptl_absorpt_coefficient_mu 1.14
_exptl_absorpt_correction_T_max 0.894
_exptl_absorpt_correction_T_min 0.776
_exptl_absorpt_correction_type multi-scan
_exptl_absorpt_process_details 'Bruker SADABS'
_exptl_crystal_colour black
_exptl_crystal_density_diffrn 1.661
_exptl_crystal_description fragment
_exptl_crystal_F_000 2184
_exptl_crystal_size_max 0.36
_exptl_crystal_size_mid 0.25
_exptl_crystal_size_min 0.21
_refine_diff_density_max .634
_refine_diff_density_min -.878
_refine_ls_abs_structure_details none
_refine_ls_extinction_coef 197(200)
_refine_ls_extinction_expression Eq22_p292_"Cryst._Comp."_Munksgaard_1970
_refine_ls_extinction_method Zachariasen
_refine_ls_goodness_of_fit_all 1.801
_refine_ls_goodness_of_fit_obs 2.039
_refine_ls_hydrogen_treatment noref
_refine_ls_matrix_type full
_refine_ls_number_constraints 0
_refine_ls_number_parameters 551
_refine_ls_number_reflns 9632
_refine_ls_number_restraints 0
_refine_ls_R_factor_all .058
_refine_ls_R_factor_obs .049
_refine_ls_shift/esd_max .045
_refine_ls_shift/esd_mean .012
_refine_ls_structure_factor_coef F
_refine_ls_weighting_scheme calc
_refine_ls_wR_factor_all .057
_refine_ls_wR_factor_obs .056
_reflns_d_resolution_high .728
_reflns_d_resolution_low 21.217
_reflns_limit_h_max 13
_reflns_limit_h_min 0
_reflns_limit_k_max 13
_reflns_limit_k_min 0
_reflns_limit_l_max 58
_reflns_limit_l_min -58
_reflns_number_observed 9632
_reflns_number_total .111110+05
_reflns_observed_criterion refl_observed_if_F____>4.000_sigma(F___)
_cod_data_source_file a906379j.txt
_cod_data_source_block br576
_cod_original_sg_symbol_Hall -p_2ybc
_cod_original_sg_symbol_H-M p_1_21/c_1
_cod_database_code 7008897

loop_
_symmetry_equiv_pos_as_xyz
+x,+y,+z
-x,1/2+y,1/2-z
-x,-y,-z
+x,1/2-y,1/2+z

loop_
_atom_site_aniso_label
_atom_site_aniso_U_11
_atom_site_aniso_U_22
_atom_site_aniso_U_33
_atom_site_aniso_U_12
_atom_site_aniso_U_13
_atom_site_aniso_U_23
Ru1 .0307(2) .0413(2) .0406(2) .00340(16) .00405(14) .00139(16)
Ru2 .0328(2) .0418(2) .0397(2) .00638(16) .00418(15) .00208(15)
Ru3 .0273(2) .0529(3) .0446(2) .00185(17) .00325(15) .00039(17)
C11 .040(3) .062(3) .064(3) -.008(3) .006(2) .005(3)
O11 .075(3) .122(4) .073(3) -.029(3) .016(2) .019(3)
C12 .066(4) .057(4) .050(3) .007(3) .009(3) .003(3)
O12 .099(4) .049(3) .120(4) .012(2) .003(3) -.021(3)
C13 .075(4) .076(4) .052(3) .035(3) .012(3) .006(3)
O13 .162(5) .075(3) .063(3) .047(3) .053(3) .010(2)
C21 .052(3) .060(3) .054(3) .016(3) .012(2) .005(3)
O21 .092(3) .085(3) .096(3) .051(3) .021(3) .004(3)
C22 .056(3) .067(4) .048(3) .002(3) .004(2) .008(3)
O22 .095(4) .125(4) .054(2) -.000(3) .005(2) .023(3)
C31 .040(3) .061(3) .065(3) .005(3) .007(2) .010(3)
O31 .063(3) .098(3) .106(3) .022(3) .045(3) .002(3)
C32 .041(3) .080(4) .054(3) .003(3) .007(2) -.002(3)
O32 .074(3) .118(4) .068(3) .009(3) -.018(2) .027(3)
C33 .041(3) .079(4) .066(3) -.004(3) .013(3) -.009(3)
O33 .090(4) .077(3) .112(4) -.028(3) .026(3) -.020(3)
P1 .0332(6) .0385(6) .0384(6) .0042(5) .0030(5) .0017(5)
C111 .037(3) .045(3) .035(2) .010(2) .0036(18) .002(2)
C112 .096(5) .050(3) .044(3) -.003(3) -.005(3) .005(2)
C113 .126(6) .060(4) .056(4) .010(4) -.001(4) -.009(3)
C114 .089(5) .088(5) .039(3) .031(4) .009(3) -.004(3)
C115 .055(4) .092(5) .047(3) .001(3) .006(3) .022(3)
C116 .047(3) .066(4) .051(3) -.003(3) .003(2) .009(3)
C121 .033(2) .036(2) .046(2) .009(2) .0050(19) .006(2)
C122 .040(3) .053(3) .055(3) .009(2) -.001(2) -.003(2)
C123 .056(3) .062(4) .066(3) .015(3) .013(3) -.012(3)
C124 .046(3) .062(4) .076(4) .018(3) .009(3) .001(3)
C125 .050(3) .074(4) .067(4) .019(3) -.010(3) -.014(3)
C126 .047(3) .057(3) .056(3) .011(3) -.012(2) -.009(2)
C0 .036(2) .043(3) .038(2) .002(2) .0054(18) -.002(2)
P2 .0364(6) .0368(6) .0399(6) .0036(5) .0056(5) -.0010(5)
C211 .057(3) .050(3) .033(2) .011(2) .002(2) -.005(2)
C212 .063(4) .046(3) .057(3) -.016(3) .010(3) -.002(2)
C213 .083(5) .056(4) .064(4) -.011(3) .003(3) -.009(3)
C214 .090(5) .079(5) .071(4) .010(4) -.008(4) -.033(3)
C215 .076(5) .115(6) .072(4) .026(4) .008(3) -.041(4)
C216 .057(4) .081(4) .068(4) .016(3) .001(3) -.026(3)
C221 .040(3) .037(3) .045(2) .003(2) .006(2) .000(2)
C222 .056(4) .071(4) .093(4) .016(3) .028(3) .033(3)
C223 .071(4) .092(5) .107(5) .010(4) .042(4) .030(4)
C224 .081(5) .070(4) .070(4) -.014(4) .021(3) .014(3)
C225 .086(5) .049(3) .065(4) .002(3) .008(3) .017(3)
C226 .059(3) .051(3) .064(3) .009(3) .014(3) .018(3)
C1 .027(2) .047(3) .052(3) .001(2) .007(2) .002(2)
C2 .034(2) .043(3) .044(3) -.000(2) .0061(19) .002(2)
C3 .039(3) .052(3) .036(2) .004(2) .0018(19) -.000(2)
C311 .038(3) .044(3) .038(2) .000(2) .0070(19) .002(2)
C312 .052(3) .057(3) .046(3) .002(3) .010(2) .001(2)
C313 .059(4) .076(4) .061(3) .017(3) .020(3) -.010(3)
C314 .039(3) .113(5) .070(4) .005(3) .013(3) -.017(4)
C315 .054(4) .127(6) .064(4) -.008(4) .011(3) -.021(4)
C316 .045(3) .095(4) .049(3) -.003(3) .007(2) -.013(3)
C321 .041(3) .060(3) .046(3) .002(2) .004(2) -.012(2)
C322 .064(4) .066(4) .089(4) -.008(3) -.010(3) -.016(3)
C323 .079(5) .102(6) .123(6) -.015(5) -.016(5) -.049(5)
C324 .067(5) .130(7) .097(6) -.011(5) .001(4) -.049(5)
C325 .054(4) .142(7) .057(4) .012(4) -.008(3) -.012(4)
C326 .059(4) .101(5) .052(3) .005(3) .000(3) -.007(3)

loop_
_atom_site_label
_atom_site_fract_x
_atom_site_fract_y
_atom_site_fract_z
_atom_site_U_iso_or_equiv
_atom_site_thermal_displace_type
_atom_site_calc_flag
_atom_site_calc_attached_atom
Ru1 .54060(3) .20408(4) .405471(8) .0375(2) Uani ? ?
Ru2 .51230(4) .45021(4) .375597(8) .0380(2) Uani ? ?
Ru3 .35264(4) .24028(4) .356370(9) .0416(2) Uani ? ?
C11 .4622(5) .1348(6) .44117(13) .055(3) Uani ? ?
O11 .4123(4) .0898(5) .46174(10) .089(3) Uani ? ?
C12 .5544(6) .0268(6) .39032(12) .058(3) Uani ? ?
O12 .5595(5) -.0797(4) .38212(12) .090(3) Uani ? ?
C13 .4786(6) .3840(6) .42364(13) .068(4) Uani ? ?
O13 .4444(5) .4306(4) .44659(10) .098(3) Uani ? ?
C21 .3969(5) .5907(6) .38605(12) .055(3) Uani ? ?
O21 .3220(5) .6706(5) .39055(10) .090(3) Uani ? ?
C22 .5086(5) .5168(6) .33412(12) .057(3) Uani ? ?
O22 .5040(5) .5550(5) .30938(10) .092(3) Uani ? ?
C31 .2277(5) .2978(6) .38421(13) .055(3) Uani ? ?
O31 .1547(4) .3362(5) .40046(11) .087(3) Uani ? ?
C32 .2730(5) .3270(6) .32064(12) .058(3) Uani ? ?
O32 .2238(4) .3800(5) .29923(10) .088(3) Uani ? ?
C33 .2861(5) .0618(7) .34869(13) .062(4) Uani ? ?
O33 .2451(5) -.0411(5) .34438(12) .092(3) Uani ? ?
P1 .75283(11) .25087(12) .42731(3) .0367(6) Uani ? ?
C111 .7662(4) .2972(5) .46883(10) .039(2) Uani ? ?
C112 .8212(6) .4126(6) .48016(12) .064(3) Uani ? ?
C113 .8252(8) .4451(6) .51168(14) .081(4) Uani ? ?
C114 .7751(7) .3578(7) .53229(12) .072(4) Uani ? ?
C115 .7211(6) .2408(7) .52128(13) .065(4) Uani ? ?
C116 .7156(5) .2102(5) .48993(12) .055(3) Uani ? ?
C121 .8845(4) .1298(4) .42405(10) .038(2) Uani ? ?
C122 .8880(5) .0539(5) .39742(11) .049(3) Uani ? ?
C123 .9940(6) -.0252(6) .39225(13) .061(3) Uani ? ?
C124 1.0967(5) -.0308(6) .41424(14) .061(3) Uani ? ?
C125 1.0938(5) .0422(6) .44133(13) .064(3) Uani ? ?
C126 .9887(5) .1229(5) .44626(12) .054(3) Uani ? ?
C0 .8246(4) .3882(4) .40576(10) .039(2) Uani ? ?
P2 .72069(12) .52956(12) .39205(3) .0376(6) Uani ? ?
C211 .7418(5) .6493(5) .42390(10) .047(3) Uani ? ?
C212 .8645(6) .7003(5) .43306(12) .055(3) Uani ? ?
C213 .8816(7) .7822(6) .45963(14) .067(4) Uani ? ?
C214 .7801(7) .8159(7) .47582(15) .081(4) Uani ? ?
C215 .6566(7) .7713(8) .46662(15) .088(5) Uani ? ?
C216 .6382(6) .6874(6) .44087(13) .069(4) Uani ? ?
C221 .8167(4) .6062(5) .36245(10) .041(2) Uani ? ?
C222 .9373(6) .5646(6) .35488(15) .072(4) Uani ? ?
C223 1.0047(7) .6309(7) .33288(17) .088(5) Uani ? ?
C224 .9516(7) .7398(6) .31772(14) .073(4) Uani ? ?
C225 .8332(7) .7835(6) .32506(13) .067(4) Uani ? ?
C226 .7653(6) .7179(5) .34705(13) .058(3) Uani ? ?
C1 .5631(4) .2681(5) .36010(11) .041(2) Uani ? ?
C2 .5392(4) .2005(5) .33329(10) .040(2) Uani ? ?
C3 .5739(4) .1387(5) .30694(10) .042(3) Uani ? ?
C311 .7119(4) .1373(5) .29950(10) .040(2) Uani ? ?
C312 .7494(5) .0689(5) .27301(11) .051(3) Uani ? ?
C313 .8786(6) .0644(6) .26627(13) .065(4) Uani ? ?
C314 .9716(5) .1230(7) .28570(14) .074(4) Uani ? ?
C315 .9357(6) .1916(8) .31221(14) .081(4) Uani ? ?
C316 .8083(5) .1984(6) .31830(12) .063(3) Uani ? ?
C321 .4722(5) .0681(5) .28628(11) .049(3) Uani ? ?
C322 .4552(6) -.0674(6) .28918(15) .074(4) Uani ? ?
C323 .3589(8) -.1330(8) .2708(2) .102(6) Uani ? ?
C324 .2789(7) -.0666(10) .2504(2) .098(6) Uani ? ?
C325 .2960(6) .0674(9) .24618(14) .085(5) Uani ? ?
C326 .3953(6) .1386(7) .26414(13) .071(4) Uani ? ?
H112 .85936 .47183 .46559 .08200 Uiso ? ?
H113 .86260 .52884 .51902 .09800 Uiso ? ?
H114 .77859 .37843 .55433 .09000 Uiso ? ?
H115 .68621 .17878 .53588 .07900 Uiso ? ?
H116 .67643 .12736 .48258 .07000 Uiso ? ?
H122 .81485 .05601 .38197 .06100 Uiso ? ?
H123 .99535 -.07625 .37293 .07600 Uiso ? ?
H124 1.17095 -.08609 .41101 .07600 Uiso ? ?
H125 1.16730 .03887 .45686 .08000 Uiso ? ?
H126 .98706 .17536 .46541 .06700 Uiso ? ?
H0a .86086 .35030 .38784 .04900 Uiso ? ?
H0b .89479 .42396 .41929 .04900 Uiso ? ?
H212 .93799 .67639 .42134 .07200 Uiso ? ?
H213 .96947 .81511 .46623 .08500 Uiso ? ?
H214 .79362 .87377 .49386 .10100 Uiso ? ?
H215 .58411 .79631 .47835 .11000 Uiso ? ?
H216 .55200 .65523 .43462 .08500 Uiso ? ?
H222 .97675 .48661 .36538 .08800 Uiso ? ?
H223 1.08955 .59876 .32759 .11000 Uiso ? ?
H224 .99985 .78524 .30236 .09100 Uiso ? ?
H225 .79518 .86057 .31439 .08400 Uiso ? ?
H226 .68131 .75035 .35199 .07200 Uiso ? ?
H312 .68369 .02507 .25940 .06400 Uiso ? ?
H313 .90331 .01782 .24781 .08100 Uiso ? ?
H314 1.06319 .11624 .28155 .09100 Uiso ? ?
H315 1.00258 .23564 .32598 .10100 Uiso ? ?
H316 .78387 .24833 .33647 .08000 Uiso ? ?
H322 .51356 -.11705 .30398 .09200 Uiso ? ?
H323 .34549 -.22903 .27417 .12500 Uiso ? ?
H324 .21166 -.11298 .23779 .12000 Uiso ? ?
H325 .23901 .11342 .23084 .10700 Uiso ? ?
H326 .40753 .23405 .26082 .08900 Uiso ? ?

loop_
_atom_type_symbol
_atom_type_description
_atom_type_oxidation_number
_atom_type_number_in_cell
_atom_type_scat_dispersion_real
_atom_type_scat_dispersion_imag
_atom_type_scat_source
C ? 0 192 .002 .002 Int_Tables_Vol_IV_Tables_2.2B_and_2.3.1
P ? 0 8 .09 .095 Int_Tables_Vol_IV_Tables_2.2B_and_2.3.1
O ? 0 32 .008 .006 Int_Tables_Vol_IV_Tables_2.2B_and_2.3.1
H ? 0 128 0 0 Int_Tables_Vol_IV_Tables_2.2B_and_2.3.1
Ru ? 0 12 -1.42 .836 Int_Tables_Vol_IV_Tables_2.2B_and_2.3.1

loop_
_diffrn_attenuator_code
_diffrn_attenuator_scale
? ?

loop_
_geom_angle_atom_site_label_1
_geom_angle_atom_site_label_2
_geom_angle_atom_site_label_3
_geom_angle
_geom_angle_site_symmetry_1
_geom_angle_site_symmetry_2
_geom_angle_site_symmetry_3
_geom_angle_publ_flag
Ru2 Ru1 Ru3 59.554(14) . . . ?
Ru2 Ru1 C11 130.76(16) . . . ?
Ru2 Ru1 C12 132.94(16) . . . ?
Ru2 Ru1 C13 51.52(16) . . . ?
Ru2 Ru1 P1 93.88(3) . . . ?
Ru2 Ru1 C1 46.47(13) . . . ?
Ru3 Ru1 C11 109.84(15) . . . ?
Ru3 Ru1 C12 86.02(16) . . . ?
Ru3 Ru1 C13 87.26(15) . . . ?
Ru3 Ru1 P1 148.03(3) . . . ?
Ru3 Ru1 C1 51.03(12) . . . ?
C11 Ru1 C12 88.7(2) . . . ?
C11 Ru1 C13 81.9(2) . . . ?
C11 Ru1 P1 100.98(16) . . . ?
C11 Ru1 C1 160.7(2) . . . ?
C12 Ru1 C13 165.9(2) . . . ?
C12 Ru1 P1 103.32(17) . . . ?
C12 Ru1 C1 87.4(2) . . . ?
C13 Ru1 P1 88.89(17) . . . ?
C13 Ru1 C1 97.9(2) . . . ?
P1 Ru1 C1 98.30(12) . . . ?
Ru1 Ru2 Ru3 59.989(14) . . . ?
Ru1 Ru2 C13 47.61(16) . . . ?
Ru1 Ru2 C21 126.25(16) . . . ?
Ru1 Ru2 C22 137.45(17) . . . ?
Ru1 Ru2 P2 95.78(3) . . . ?
Ru1 Ru2 C1 47.85(13) . . . ?
Ru3 Ru2 C13 85.20(16) . . . ?
Ru3 Ru2 C21 105.34(16) . . . ?
Ru3 Ru2 C22 91.14(17) . . . ?
Ru3 Ru2 P2 149.26(3) . . . ?
Ru3 Ru2 C1 51.45(12) . . . ?
C13 Ru2 C21 82.1(2) . . . ?
C13 Ru2 C22 169.4(2) . . . ?
C13 Ru2 P2 91.49(16) . . . ?
C13 Ru2 C1 95.4(2) . . . ?
C21 Ru2 C22 89.3(2) . . . ?
C21 Ru2 P2 104.44(16) . . . ?
C21 Ru2 C1 156.8(2) . . . ?
C22 Ru2 P2 96.68(17) . . . ?
C22 Ru2 C1 90.0(2) . . . ?
P2 Ru2 C1 98.70(13) . . . ?
Ru1 Ru3 Ru2 60.457(14) . . . ?
Ru1 Ru3 C31 91.94(16) . . . ?
Ru1 Ru3 C32 155.31(17) . . . ?
Ru1 Ru3 C33 103.06(17) . . . ?
Ru1 Ru3 C1 47.60(12) . . . ?
Ru1 Ru3 C2 74.80(11) . . . ?
Ru2 Ru3 C31 89.90(16) . . . ?
Ru2 Ru3 C32 95.90(18) . . . ?
Ru2 Ru3 C33 162.14(17) . . . ?
Ru2 Ru3 C1 46.60(12) . . . ?
Ru2 Ru3 C2 75.96(11) . . . ?
C31 Ru3 C32 95.2(2) . . . ?
C31 Ru3 C33 98.0(2) . . . ?
C31 Ru3 C1 129.0(2) . . . ?
C31 Ru3 C2 164.05(19) . . . ?
C32 Ru3 C33 99.3(2) . . . ?
C32 Ru3 C1 111.7(2) . . . ?
C32 Ru3 C2 93.5(2) . . . ?
C33 Ru3 C1 117.9(2) . . . ?
C33 Ru3 C2 93.7(2) . . . ?
C1 Ru3 C2 35.04(17) . . . ?
Ru1 C11 O11 177.2(5) . . . ?
Ru1 C12 O12 177.4(5) . . . ?
Ru1 C13 Ru2 80.9(2) . . . ?
Ru1 C13 O13 141.4(5) . . . ?
Ru2 C13 O13 137.7(5) . . . ?
Ru2 C21 O21 174.9(5) . . . ?
Ru2 C22 O22 178.6(5) . . . ?
Ru3 C31 O31 177.6(5) . . . ?
Ru3 C32 O32 179.2(5) . . . ?
Ru3 C33 O33 178.7(5) . . . ?
Ru1 P1 C111 115.85(15) . . . ?
Ru1 P1 C121 120.45(14) . . . ?
Ru1 P1 C0 110.20(14) . . . ?
C111 P1 C121 103.8(2) . . . ?
C111 P1 C0 106.9(2) . . . ?
C121 P1 C0 97.6(2) . . . ?
P1 C111 C112 124.1(4) . . . ?
P1 C111 C116 117.8(4) . . . ?
C112 C111 C116 118.1(4) . . . ?
C111 C112 C113 121.9(5) . . . ?
C111 C112 H112 118.2(5) . . . ?
C113 C112 H112 119.9(6) . . . ?
C112 C113 C114 119.3(6) . . . ?
C112 C113 H113 120.2(6) . . . ?
C114 C113 H113 120.5(6) . . . ?
C113 C114 C115 119.4(5) . . . ?
C113 C114 H114 120.2(7) . . . ?
C115 C114 H114 120.4(6) . . . ?
C114 C115 C116 121.0(6) . . . ?
C114 C115 H115 119.4(5) . . . ?
C116 C115 H115 119.6(6) . . . ?
C111 C116 C115 120.3(5) . . . ?
C111 C116 H116 120.0(5) . . . ?
C115 C116 H116 119.8(5) . . . ?
P1 C121 C122 119.7(3) . . . ?
P1 C121 C126 121.5(4) . . . ?
C122 C121 C126 118.4(4) . . . ?
C121 C122 C123 121.4(4) . . . ?
C121 C122 H122 119.3(5) . . . ?
C123 C122 H122 119.4(5) . . . ?
C122 C123 C124 119.8(5) . . . ?
C122 C123 H123 119.9(5) . . . ?
C124 C123 H123 120.3(6) . . . ?
C123 C124 C125 119.7(5) . . . ?
C123 C124 H124 120.6(6) . . . ?
C125 C124 H124 119.7(5) . . . ?
C124 C125 C126 120.5(5) . . . ?
C124 C125 H125 119.6(6) . . . ?
C126 C125 H125 119.8(5) . . . ?
C121 C126 C125 120.2(5) . . . ?
C121 C126 H126 119.3(5) . . . ?
C125 C126 H126 120.5(5) . . . ?
P1 C0 P2 119.3(2) . . . ?
P1 C0 H0a 107.3(3) . . . ?
P1 C0 H0b 106.9(3) . . . ?
P2 C0 H0a 107.6(3) . . . ?
P2 C0 H0b 107.2(3) . . . ?
H0a C0 H0b 108.1(4) . . . ?
Ru2 P2 C0 109.29(15) . . . ?
Ru2 P2 C211 120.36(18) . . . ?
Ru2 P2 C221 117.63(15) . . . ?
C0 P2 C211 103.6(2) . . . ?
C0 P2 C221 102.2(2) . . . ?
C211 P2 C221 101.4(2) . . . ?
P2 C211 C212 120.7(4) . . . ?
P2 C211 C216 121.3(4) . . . ?
C212 C211 C216 118.0(5) . . . ?
C211 C212 C213 120.1(5) . . . ?
C211 C212 H212 119.5(5) . . . ?
C213 C212 H212 120.4(6) . . . ?
C212 C213 C214 120.6(6) . . . ?
C212 C213 H213 119.2(6) . . . ?
C214 C213 H213 120.2(6) . . . ?
C213 C214 C215 120.7(6) . . . ?
C213 C214 H214 119.4(7) . . . ?
C215 C214 H214 119.9(7) . . . ?
C214 C215 C216 119.6(6) . . . ?
C214 C215 H215 120.1(7) . . . ?
C216 C215 H215 120.3(7) . . . ?
C211 C216 C215 121.0(6) . . . ?
C211 C216 H216 119.4(6) . . . ?
C215 C216 H216 119.5(6) . . . ?
P2 C221 C222 125.4(4) . . . ?
P2 C221 C226 117.4(4) . . . ?
C222 C221 C226 117.1(5) . . . ?
C221 C222 C223 121.6(6) . . . ?
C221 C222 H222 119.3(6) . . . ?
C223 C222 H222 119.1(6) . . . ?
C222 C223 C224 120.3(6) . . . ?
C222 C223 H223 120.3(7) . . . ?
C224 C223 H223 119.4(7) . . . ?
C223 C224 C225 119.1(6) . . . ?
C223 C224 H224 119.5(7) . . . ?
C225 C224 H224 121.4(6) . . . ?
C224 C225 C226 120.9(6) . . . ?
C224 C225 H225 119.4(6) . . . ?
C226 C225 H225 119.7(6) . . . ?
C221 C226 C225 121.0(5) . . . ?
C221 C226 H226 119.3(5) . . . ?
C225 C226 H226 119.8(5) . . . ?
Ru1 C1 Ru2 85.68(18) . . . ?
Ru1 C1 Ru3 81.37(16) . . . ?
Ru1 C1 C2 128.1(4) . . . ?
Ru2 C1 Ru3 81.95(16) . . . ?
Ru2 C1 C2 134.5(4) . . . ?
Ru3 C1 C2 75.7(3) . . . ?
Ru3 C2 C1 69.3(3) . . . ?
Ru3 C2 C3 136.7(3) . . . ?
C1 C2 C3 154.0(5) . . . ?
C2 C3 C311 119.9(4) . . . ?
C2 C3 C321 119.3(4) . . . ?
C311 C3 C321 120.7(4) . . . ?
C3 C311 C312 120.3(4) . . . ?
C3 C311 C316 122.3(4) . . . ?
C312 C311 C316 117.4(4) . . . ?
C311 C312 C313 120.7(5) . . . ?
C311 C312 H312 119.1(5) . . . ?
C313 C312 H312 120.2(5) . . . ?
C312 C313 C314 120.4(5) . . . ?
C312 C313 H313 120.0(5) . . . ?
C314 C313 H313 119.6(6) . . . ?
C313 C314 C315 119.5(5) . . . ?
C313 C314 H314 120.6(6) . . . ?
C315 C314 H314 119.9(6) . . . ?
C314 C315 C316 119.7(6) . . . ?
C314 C315 H315 119.6(6) . . . ?
C316 C315 H315 120.7(6) . . . ?
C311 C316 C315 122.2(5) . . . ?
C311 C316 H316 118.6(5) . . . ?
C315 C316 H316 119.2(5) . . . ?
C3 C321 C322 120.1(5) . . . ?
C3 C321 C326 120.1(5) . . . ?
C322 C321 C326 119.8(5) . . . ?
C321 C322 C323 120.6(6) . . . ?
C321 C322 H322 119.0(6) . . . ?
C323 C322 H322 120.4(6) . . . ?
C322 C323 C324 121.0(8) . . . ?
C322 C323 H323 119.1(7) . . . ?
C324 C323 H323 119.7(8) . . . ?
C323 C324 C325 119.8(7) . . . ?
C323 C324 H324 120.5(10) . . . ?
C325 C324 H324 119.7(8) . . . ?
C324 C325 C326 121.1(6) . . . ?
C324 C325 H325 118.7(7) . . . ?
C326 C325 H325 120.2(8) . . . ?
C321 C326 C325 117.6(6) . . . ?
C321 C326 H326 121.8(6) . . . ?
C325 C326 H326 120.5(6) . . . ?

loop_
_geom_bond_atom_site_label_1
_geom_bond_atom_site_label_2
_geom_bond_distance
_geom_bond_site_symmetry_1
_geom_bond_site_symmetry_2
_geom_bond_publ_flag
Ru1 Ru2 2.7863(6) . . ?
Ru1 Ru3 2.7733(5) . . ?
Ru1 C11 1.909(6) . . ?
Ru1 C12 1.902(6) . . ?
Ru1 C13 2.084(6) . . ?
Ru1 P1 2.3609(12) . . ?
Ru1 C1 2.071(5) . . ?
Ru2 Ru3 2.7610(6) . . ?
Ru2 C13 2.209(6) . . ?
Ru2 C21 1.918(6) . . ?
Ru2 C22 1.892(5) . . ?
Ru2 P2 2.3490(12) . . ?
Ru2 C1 2.026(5) . . ?
Ru3 C31 1.905(6) . . ?
Ru3 C32 1.892(5) . . ?
Ru3 C33 1.938(7) . . ?
Ru3 C1 2.181(4) . . ?
Ru3 C2 2.259(5) . . ?
C11 O11 1.142(7) . . ?
C12 O12 1.128(7) . . ?
C13 O13 1.164(7) . . ?
C21 O21 1.139(7) . . ?
C22 O22 1.122(7) . . ?
C31 O31 1.128(7) . . ?
C32 O32 1.144(7) . . ?
C33 O33 1.126(8) . . ?
P1 C111 1.830(4) . . ?
P1 C121 1.834(4) . . ?
P1 C0 1.842(5) . . ?
C111 C112 1.363(7) . . ?
C111 C116 1.384(7) . . ?
C112 C113 1.383(8) . . ?
C112 H112 .965(6) . . ?
C113 C114 1.369(9) . . ?
C113 H113 .968(6) . . ?
C114 C115 1.368(9) . . ?
C114 H114 .963(5) . . ?
C115 C116 1.371(7) . . ?
C115 H115 .969(6) . . ?
C116 H116 .967(5) . . ?
C121 C122 1.372(7) . . ?
C121 C126 1.382(6) . . ?
C122 C123 1.381(8) . . ?
C122 H122 .965(5) . . ?
C123 C124 1.364(8) . . ?
C123 H123 .973(6) . . ?
C124 C125 1.372(8) . . ?
C124 H124 .963(6) . . ?
C125 C126 1.381(8) . . ?
C125 H125 .970(5) . . ?
C126 H126 .974(5) . . ?
C0 P2 1.847(5) . . ?
C0 H0a .955(4) . . ?
C0 H0b .962(4) . . ?
P2 C211 1.817(5) . . ?
P2 C221 1.831(5) . . ?
C211 C212 1.393(7) . . ?
C211 C216 1.387(8) . . ?
C212 C213 1.402(8) . . ?
C212 H212 .968(6) . . ?
C213 C214 1.339(10) . . ?
C213 H213 .985(7) . . ?
C214 C215 1.378(10) . . ?
C214 H214 .967(6) . . ?
C215 C216 1.388(9) . . ?
C215 H215 .963(7) . . ?
C216 H216 .964(6) . . ?
C221 C222 1.371(8) . . ?
C221 C226 1.385(7) . . ?
C222 C223 1.380(10) . . ?
C222 H222 .976(6) . . ?
C223 C224 1.365(10) . . ?
C223 H223 .973(7) . . ?
C224 C225 1.354(10) . . ?
C224 H224 .966(7) . . ?
C225 C226 1.379(8) . . ?
C225 H225 .966(6) . . ?
C226 H226 .962(6) . . ?
C1 C2 1.339(6) . . ?
C2 C3 1.357(6) . . ?
C3 C311 1.479(6) . . ?
C3 C321 1.498(7) . . ?
C311 C312 1.402(7) . . ?
C311 C316 1.375(7) . . ?
C312 C313 1.383(8) . . ?
C312 H312 .966(5) . . ?
C313 C314 1.355(8) . . ?
C313 H313 .967(6) . . ?
C314 C315 1.398(9) . . ?
C314 H314 .975(6) . . ?
C315 C316 1.358(8) . . ?
C315 H315 .978(6) . . ?
C316 H316 .973(6) . . ?
C321 C322 1.378(8) . . ?
C321 C326 1.383(8) . . ?
C322 C323 1.385(10) . . ?
C322 H322 .977(6) . . ?
C323 C324 1.336(12) . . ?
C323 H323 .985(8) . . ?
C324 C325 1.370(14) . . ?
C324 H324 .965(8) . . ?
C325 C326 1.426(9) . . ?
C325 H325 .965(7) . . ?
C326 H326 .978(7) . . ?

loop_
_geom_contact_atom_site_label_1
_geom_contact_atom_site_label_2
_geom_contact_distance
_geom_contact_site_symmetry_1
_geom_contact_site_symmetry_2
_geom_contact_publ_flag
Ru1 O11 3.050(5) . . ?
Ru1 O12 3.029(4) . . ?
Ru1 O13 3.081(5) . . ?
Ru1 C31 3.417(5) . . ?
Ru1 C33 3.725(6) . . ?
Ru1 C111 3.562(4) . . ?
Ru1 C116 3.915(5) . . ?
Ru1 C121 3.651(4) . . ?
Ru1 C122 3.921(5) . . ?
Ru1 C0 3.460(4) . . ?
Ru1 P2 3.8209(13) . . ?
Ru1 C2 3.083(4) . . ?
Ru1 H116 3.5686(4) . . ?
Ru1 H122 3.4079(4) . . ?
Ru1 H0a 3.7376(4) . . ?
Ru2 O13 3.169(4) . . ?
Ru2 O21 3.054(5) . . ?
Ru2 O22 3.014(4) . . ?
Ru2 C31 3.352(5) . . ?
Ru2 O31 4.072(4) . . ?
Ru2 C32 3.504(5) . . ?
Ru2 P1 3.7719(12) . . ?
Ru2 C0 3.435(4) . . ?
Ru2 C211 3.624(5) . . ?
Ru2 C216 3.821(6) . . ?
Ru2 C221 3.586(5) . . ?
Ru2 C226 3.995(6) . . ?
Ru2 C2 3.114(5) . . ?
Ru2 H0a 3.7283(5) . . ?
Ru2 H216 3.2577(4) . . ?
Ru2 H226 3.6581(4) . . ?
Ru3 C11 3.864(5) . . ?
Ru3 C12 3.252(6) . . ?
Ru3 O12 3.966(4) . . ?
Ru3 C13 3.388(6) . . ?
Ru3 C21 3.756(6) . . ?
Ru3 C22 3.378(6) . . ?
Ru3 O31 3.032(5) . . ?
Ru3 O32 3.036(4) . . ?
Ru3 O33 3.063(5) . . ?
Ru3 C3 3.377(5) . . ?
Ru3 C321 3.743(5) . . ?
Ru3 H315 3.7432(4) . 1_455 ?
C11 C12 2.665(8) . . ?
C11 C13 2.620(8) . . ?
C11 O13 2.984(7) . . ?
O11 H125 2.569(5) . 1_455 ?
C12 C1 2.749(7) . . ?
C12 C2 2.991(7) . . ?
O12 H226 2.525(5) . 1_545 ?
C13 C21 2.720(8) . . ?
O13 H216 2.580(5) . . ?
C21 C22 2.677(8) . . ?
C21 H216 2.607(5) . . ?
O21 H114 2.687(5) . 3_666 ?
C22 C1 2.773(7) . . ?
C31 C32 2.805(8) . . ?
C31 C33 2.900(9) . . ?
C32 C33 2.919(9) . . ?
O32 H313 2.699(4) . 2_655 ?
P1 C112 2.829(5) . . ?
P1 C116 2.761(5) . . ?
P1 C122 2.782(5) . . ?
P1 C126 2.815(5) . . ?
P1 P2 3.1830(16) . . ?
P1 H0a 2.3134(12) . . ?
P1 H0b 2.3125(12) . . ?
C111 C113 2.400(7) . . ?
C111 C114 2.774(7) . . ?
C111 C115 2.390(7) . . ?
C111 C121 2.883(6) . . ?
C111 C0 2.949(6) . . ?
C111 H112 2.008(5) . . ?
C111 H116 2.046(5) . . ?
C111 H126 2.596(5) . . ?
C112 C114 2.375(8) . . ?
C112 C115 2.718(8) . . ?
C112 C116 2.356(8) . . ?
C112 H113 2.048(5) . . ?
C113 C115 2.363(9) . . ?
C113 C116 2.746(8) . . ?
C113 H112 2.043(6) . . ?
C113 H114 2.031(6) . . ?
C114 C116 2.384(8) . . ?
C114 H113 2.038(7) . . ?
C114 H115 2.028(7) . . ?
C115 H114 2.033(6) . . ?
C115 H116 2.033(6) . . ?
C116 H115 2.033(5) . . ?
C121 C123 2.401(7) . . ?
C121 C124 2.773(7) . . ?
C121 C125 2.395(7) . . ?
C121 C0 2.765(6) . . ?
C121 H122 2.027(4) . . ?
C121 H126 2.044(4) . . ?
C122 C124 2.374(7) . . ?
C122 C125 2.729(7) . . ?
C122 C126 2.366(7) . . ?
C122 H123 2.048(5) . . ?
C123 C125 2.366(8) . . ?
C123 C126 2.749(8) . . ?
C123 H122 2.036(6) . . ?
C123 H124 2.031(6) . . ?
C124 C126 2.390(8) . . ?
C124 H123 2.036(6) . . ?
C124 H125 2.035(6) . . ?
C125 H124 2.029(6) . . ?
C125 H126 2.054(6) . . ?
C126 H125 2.045(5) . . ?
C0 C211 2.880(7) . . ?
C0 C221 2.863(6) . . ?
C0 H112 2.690(4) . . ?
C0 H222 2.608(4) . . ?
P2 C212 2.797(5) . . ?
P2 C216 2.801(6) . . ?
P2 C222 2.853(6) . . ?
P2 C226 2.759(6) . . ?
P2 H0a 2.3223(12) . . ?
P2 H0b 2.3218(11) . . ?
C211 C213 2.422(8) . . ?
C211 C214 2.783(8) . . ?
C211 C215 2.416(8) . . ?
C211 C221 2.824(6) . . ?
C211 H212 2.050(5) . . ?
C211 H216 2.041(5) . . ?
C212 C214 2.382(9) . . ?
C212 C215 2.756(9) . . ?
C212 C216 2.383(8) . . ?
C212 H112 2.684(5) . . ?
C212 H213 2.070(5) . . ?
C213 C215 2.361(10) . . ?
C213 C216 2.747(9) . . ?
C213 H212 2.069(6) . . ?
C213 H214 2.000(6) . . ?
C214 C216 2.390(9) . . ?
C214 H213 2.023(8) . . ?
C214 H215 2.039(8) . . ?
C215 H214 2.041(7) . . ?
C215 H216 2.043(7) . . ?
C216 H215 2.049(6) . . ?
C221 C223 2.401(9) . . ?
C221 C224 2.787(8) . . ?
C221 C225 2.406(7) . . ?
C221 H222 2.036(5) . . ?
C221 H226 2.037(5) . . ?
C222 C224 2.381(9) . . ?
C222 C225 2.721(8) . . ?
C222 C226 2.351(8) . . ?
C222 H223 2.051(6) . . ?
C223 C225 2.344(10) . . ?
C223 C226 2.726(9) . . ?
C223 H222 2.041(7) . . ?
C223 H224 2.023(7) . . ?
C224 C226 2.378(9) . . ?
C224 H223 2.028(7) . . ?
C224 H225 2.013(7) . . ?
C225 H224 2.033(7) . . ?
C225 H226 2.036(7) . . ?
C226 H225 2.039(5) . . ?
C1 C3 2.626(6) . . ?
C1 H316 2.562(5) . . ?
C2 C311 2.455(6) . . ?
C2 C316 2.891(7) . . ?
C2 C321 2.465(7) . . ?
C2 H316 2.560(4) . . ?
C3 C312 2.499(7) . . ?
C3 C316 2.501(7) . . ?
C3 C322 2.493(8) . . ?
C3 C326 2.498(7) . . ?
C3 H312 2.653(5) . . ?
C3 H316 2.662(4) . . ?
C3 H322 2.642(5) . . ?
C3 H326 2.692(4) . . ?
C311 C313 2.420(8) . . ?
C311 C314 2.785(7) . . ?
C311 C315 2.393(8) . . ?
C311 C321 2.588(7) . . ?
C311 H312 2.053(4) . . ?
C311 H316 2.029(4) . . ?
C312 C314 2.376(8) . . ?
C312 C315 2.745(8) . . ?
C312 C316 2.373(7) . . ?
C312 C321 2.952(7) . . ?
C312 H313 2.045(5) . . ?
C313 C315 2.379(9) . . ?
C313 C316 2.740(8) . . ?
C313 H312 2.047(6) . . ?
C313 H314 2.033(6) . . ?
C314 C316 2.384(8) . . ?
C314 H313 2.016(6) . . ?
C314 H315 2.065(6) . . ?
C315 H314 2.065(7) . . ?
C315 H316 2.020(7) . . ?
C316 H315 2.039(5) . . ?
C321 C323 2.400(10) . . ?
C321 C324 2.775(10) . . ?
C321 C325 2.403(8) . . ?
C321 H312 2.572(5) . . ?
C321 H322 2.040(5) . . ?
C321 H326 2.073(5) . . ?
C322 C324 2.368(10) . . ?
C322 C325 2.731(9) . . ?
C322 C326 2.389(9) . . ?
C322 H323 2.053(6) . . ?
C323 C325 2.341(12) . . ?
C323 C326 2.770(11) . . ?
C323 H322 2.059(8) . . ?
C323 H324 2.006(8) . . ?
C324 C326 2.434(11) . . ?
C324 H323 2.015(9) . . ?
C324 H325 2.020(10) . . ?
C325 H324 2.029(9) . . ?
C325 H326 2.099(8) . . ?
C326 H325 2.085(6) . . ?
H112 H113 2.35151(18) . . ?
H112 H0b 2.09363(15) . . ?
H113 H114 2.34417(12) . . ?
H114 H115 2.33105(14) . . ?
H115 H116 2.33021(18) . . ?
H122 H123 2.33970(13) . . ?
H123 H124 2.34536(13) . . ?
H124 H125 2.32885(14) . . ?
H125 H126 2.35738(13) . . ?
H125 H214 2.28939(15) . 3_766 ?
H0a H0b 1.55120(10) . . ?
H0a H222 2.09416(10) . . ?
H212 H213 2.37326(14) . . ?
H213 H214 2.30962(13) . . ?
H214 H215 2.34389(15) . . ?
H215 H216 2.34863(14) . . ?
H222 H223 2.34491(11) . . ?
H223 H224 2.31830(13) . . ?
H224 H225 2.33236(15) . . ?
H225 H226 2.33584(11) . . ?
H312 H313 2.35224(17) . . ?
H313 H314 2.32831(11) . . ?
H314 H315 2.36711(13) . . ?
H315 H316 2.33264(17) . . ?
H322 H323 2.35844(11) . . ?
H323 H324 2.31553(11) . . ?
H324 H325 2.31171(18) . . ?

loop_
_geom_torsion_atom_site_label_1
_geom_torsion_atom_site_label_2
_geom_torsion_atom_site_label_3
_geom_torsion_atom_site_label_4
_geom_torsion
_geom_torsion_site_symmetry_1
_geom_torsion_site_symmetry_2
_geom_torsion_site_symmetry_3
_geom_torsion_site_symmetry_4
_geom_torsion_publ_flag
? ? ? ? ? ? ? ? ? ?

loop_
_reflns_scale_group_code
_reflns_scale_meas_F
? 10.9853
